data_1533272
loop_
_publ_author_name
'Yusenko, K.V.'
'Gromilov, S.A.'
'Baidina, I.A.'
'Basova, T.V.'
'Shubin, Yu.V.'
'Korenev, S.V.'
'Drebushchak, T.N.'
'Korol'kov, I.V.'

_publ_section_title
;
 Synthesis, structure and thermal decomposition of
 chloropentaamminerhodium(III) hexabromoplatinate(IV)
;
_journal_name_full 'Zhurnal Strukturnoi Khimii (Issue-No. from 1981)'
_journal_page_first 699
_journal_page_last 705
_journal_volume 43
_journal_year 2002
_chemical_formula_sum 'Br6 Cl H15 N5 Pt Rh'
_chemical_name_systematic '(Rh (N H3)5 Cl) (Pt Br6)'
_space_group_IT_number 11
_symmetry_space_group_name_Hall '-P 2yb'
_symmetry_space_group_name_H-M 'P 1 21/m 1'
_cell_angle_alpha 90
_cell_angle_beta 91.13
_cell_angle_gamma 90
_cell_formula_units_Z 4
_cell_length_a 12.013
_cell_length_b 8.401
_cell_length_c 15.999
_cell_volume 1614.324
_citation_journal_id_ASTM ZSTKAI
_cod_data_source_file Yusenko_ZSTKAI_2002_660.cif
_cod_data_source_block H15Br6Cl1N5Pt1Rh1
_cod_original_formula_sum 'H15 Br6 Cl1 N5 Pt1 Rh1'
_cod_database_code 1533272

loop_
_symmetry_equiv_pos_as_xyz
x,y,z
-x,y+1/2,-z
-x,-y,-z
x,-y-1/2,z

loop_
_atom_site_label
_atom_site_type_symbol
_atom_site_fract_x
_atom_site_fract_y
_atom_site_fract_z
_atom_site_occupancy
_atom_site_U_iso_or_equiv
_atom_site_attached_hydrogens
Br2 Br-1 0.8748 0.25 0.0111 1 0.0 0
N7 N-3 0.205 0.25 0.269 1 0.0 3
Br1 Br-1 0.981 0.0386 0.8468 1 0.0 0
Br4 Br-1 0.803 0.25 0.7068 1 0.0 0
Br3 Br-1 0.6991 0.0403 0.875 1 0.0 0
N5 N-3 0.033 0.077 0.367 1 0.0 3
Pt2 Pt+4 0.6578 0.25 0.3606 1 0.0 0
Pt1 Pt+4 0.8396 0.25 0.8599 1 0.0 0
N1 N-3 0.227 0.25 0.787 1 0.0 3
Rh1 Rh+3 0.3315 0.25 0.8986 1 0.0 0
Br8 Br-1 0.532 0.25 0.4774 1 0.0 0
Br5 Br-1 0.8121 0.25 0.4647 1 0.0 0
N3 N-3 0.339 0.001 0.899 1 0.0 3
Br9 Br-1 0.7984 0.25 0.2469 1 0.0 0
Rh2 Rh+3 0.1537 0.25 0.3926 1 0.0 0
Br7 Br-1 0.6556 -0.0425 0.3613 1 0.0 0
N2 N-3 0.46 0.25 0.818 1 0.0 3
N4 N-3 0.205 0.25 0.981 1 0.0 3
N6 N-3 0.272 0.073 0.425 1 0.0 3
Cl2 Cl-1 0.0984 0.25 0.5298 1 0.0 0
Cl1 Cl-1 0.4565 0.25 0.0119 1 0.0 0
Br6 Br-1 0.5046 0.25 0.2555 1 0.0 0
